data_7713319
loop_
_publ_author_name
'Cao, Jindong'
'Liu, Kunjie'
'Quan, Mingzhen'
'Hou, An'
'Jiang, Xingxing'
'Lin, Zheshuai'
'Zhao, Jing'
'Liu, Quanlin'

_publ_section_title
;
 Second harmonic generation from symmetry breaking stimulated by mixed
 organic cations in zero-dimensional hybrid metal halides.
;
_journal_name_full 'Dalton transactions (Cambridge, England : 2003)'
_journal_paper_doi 10.1039/d3dt01209c
_journal_year 2023
_chemical_formula_moiety 'Br6 Sb, C9.005 H12.227 O S, C9 H15 N3'
_chemical_formula_sum 'C18 H27.23 Br6 N3 O S Sb'
_chemical_formula_weight 934.98
_space_group_crystal_system orthorhombic
_space_group_IT_number 19
_space_group_name_Hall 'P 2ac 2ab'
_space_group_name_H-M_alt 'P 21 21 21'
_atom_sites_solution_hydrogens geom
_audit_block_doi 10.5517/ccdc.csd.cc2fbyj8
_audit_creation_date 2023-03-08
_audit_creation_method
;
Olex2 1.5
(compiled 2021.12.09 svn.r5202d8cf for OlexSys, GUI svn.r6439)
;
_audit_update_record
;
2023-03-08 deposited with the CCDC.	2023-06-01 downloaded from the CCDC.
;
_cell_angle_alpha 90
_cell_angle_beta 90
_cell_angle_gamma 90
_cell_formula_units_Z 4
_cell_length_a 9.9212(3)
_cell_length_b 16.2506(5)
_cell_length_c 17.7298(5)
_cell_measurement_reflns_used 5824
_cell_measurement_temperature 150.00
_cell_measurement_theta_max 26.16
_cell_measurement_theta_min 2.41
_cell_volume 2858.50(15)
_computing_molecular_graphics 'Olex2 1.5 (Dolomanov et al., 2009)'
_computing_publication_material 'Olex2 1.5 (Dolomanov et al., 2009)'
_computing_structure_refinement 'SHELXL 2018/3 (Sheldrick, 2015)'
_computing_structure_solution 'SHELXT 2018/2 (Sheldrick, 2018)'
_diffrn_ambient_temperature 150.00
_diffrn_measured_fraction_theta_full 0.991
_diffrn_measured_fraction_theta_max 0.991
_diffrn_measurement_device_type 'Bruker APEX-II CCD'
_diffrn_measurement_method '\f and \w scans'
_diffrn_radiation_type MoK\a
_diffrn_radiation_wavelength 0.71073
_diffrn_reflns_av_R_equivalents 0.0503
_diffrn_reflns_av_unetI/netI 0.0420
_diffrn_reflns_Laue_measured_fraction_full 0.991
_diffrn_reflns_Laue_measured_fraction_max 0.991
_diffrn_reflns_limit_h_max 11
_diffrn_reflns_limit_h_min -11
_diffrn_reflns_limit_k_max 19
_diffrn_reflns_limit_k_min -19
_diffrn_reflns_limit_l_max 21
_diffrn_reflns_limit_l_min -21
_diffrn_reflns_number 26578
_diffrn_reflns_point_group_measured_fraction_full 0.993
_diffrn_reflns_point_group_measured_fraction_max 0.993
_diffrn_reflns_theta_full 24.999
_diffrn_reflns_theta_max 24.999
_diffrn_reflns_theta_min 2.405
_exptl_absorpt_coefficient_mu 9.441
_exptl_crystal_colour 'clear light yellow'
_exptl_crystal_colour_lustre clear
_exptl_crystal_colour_modifier light
_exptl_crystal_colour_primary yellow
_exptl_crystal_density_diffrn 2.173
_exptl_crystal_description block
_exptl_crystal_F_000 1765
_refine_diff_density_max 1.871
_refine_diff_density_min -1.641
_refine_diff_density_rms 0.146
_refine_ls_abs_structure_details
;
 Flack x determined using 1778 quotients [(I+)-(I-)]/[(I+)+(I-)]
 (Parsons, Flack and Wagner, Acta Cryst. B69 (2013) 249-259).
;
_refine_ls_abs_structure_Flack 0.018(7)
_refine_ls_extinction_method none
_refine_ls_goodness_of_fit_ref 1.037
_refine_ls_hydrogen_treatment constr
_refine_ls_matrix_type full
_refine_ls_number_parameters 223
_refine_ls_number_reflns 4994
_refine_ls_number_restraints 69
_refine_ls_restrained_S_all 1.146
_refine_ls_R_factor_all 0.0472
_refine_ls_R_factor_gt 0.0421
_refine_ls_shift/su_max 0.004
_refine_ls_shift/su_mean 0.000
_refine_ls_structure_factor_coef Fsqd
_refine_ls_weighting_details 'w=1/[\s^2^(Fo^2^)+(0.0700P)^2^+5.2329P] where P=(Fo^2^+2Fc^2^)/3'
_refine_ls_weighting_scheme calc
_refine_ls_wR_factor_gt 0.1102
_refine_ls_wR_factor_ref 0.1132
_reflns_Friedel_coverage 0.769
_reflns_Friedel_fraction_full 0.996
_reflns_Friedel_fraction_max 0.996
_reflns_number_gt 4562
_reflns_number_total 4994
_reflns_threshold_expression 'I > 2\s(I)'
_cod_data_source_file d3dt01209c2.cif
_cod_data_source_block c18h29n3ossbbr6-p212121-forpublish
_cod_database_code 7713319
_shelx_shelxl_version_number 2018/3
_shelx_space_group_comment
;
The symmetry employed for this shelxl refinement is uniquely defined
by the following loop, which should always be used as a source of
symmetry information in preference to the above space-group names.
They are only intended as comments.
;
_olex2_refinement_description
;
1. Fixed Uiso
 At 1.2 times of:
  All C(H) groups, All C(H,H) groups, All N(H) groups, All N(H,H) groups
 At 1.5 times of:
  All C(H,H,H) groups
2. Restrained distances
 H3B-H3A
 2.2 with sigma of 0.02
 H3B-H3
 2.2 with sigma of 0.02
3. Rigid bond restraints
 S1, O1
 with sigma for 1-2 distances of 0.02 and sigma for 1-3 distances of 0.02
 S1, O1, C10, C11
 with sigma for 1-2 distances of 0.001 and sigma for 1-3 distances of 0.001
4. Uiso/Uaniso restraints and constraints
S1 \\sim O1: within 2A with sigma of 0.02 and sigma for terminal atoms of 0.04
within 2A
S1 \\sim O1 \\sim C10 \\sim C11: within 2A with sigma of 0.001 and sigma for
terminal atoms of 0.002 within 2A
Uanis(C15) \\sim Ueq, Uanis(C13) \\sim Ueq, Uanis(C12) \\sim Ueq, Uanis(C17A)
\\sim Ueq: with sigma of 0.1 and sigma for terminal atoms of 0.2
Uanis(O1) \\sim Ueq, Uanis(S1) \\sim Ueq: with sigma of 0.1 and sigma for
terminal atoms of 0.2
Uanis(S1) \\sim Ueq, Uanis(O1) \\sim Ueq: with sigma of 0.1 and sigma for
terminal atoms of 0.2
Uanis(C13) = Uanis(C12) = Uanis(C17A) = Uanis(C15)
Uanis(C13) = Uanis(C12) = Uanis(C17A) = Uanis(C18A) = Uanis(C15) = Uanis(C14)
Uanis(C18B) = Uanis(C18A) = Uanis(C15) = Uanis(C14) = Uanis(C17A) = Uanis(C12)
= Uanis(C13) = Uanis(C11) = Uanis(C10)
Uanis(C17A) = Uanis(C17B)
Uanis(C18A) = Uanis(C18B)
Uanis(C17A) = Uanis(C17B) = Uanis(C16) = Uanis(C18A) = Uanis(C18B) = Uanis(C15)
= Uanis(C14) = Uanis(C13) = Uanis(C12) = Uanis(C11) = Uanis(C10)
5. Others
 1*[Sof(C17B)+Sof(H17B)]+1*[Sof(C17A)+Sof(H17A)]=1 with esd of 0.01
 1*[Sof(C18A)+Sof(H18A)+Sof(H15)]+1*[Sof(H15A)+Sof(C18B)+Sof(H18B)+Sof(H18C)]=
 1 with esd of 0.01
 1*[Sof(C17A)+Sof(H17A)]+1*[Sof(C17B)+Sof(H17B)]=0.0001 with esd of 1
 1*[Sof(C18A)+Sof(H18A)+Sof(H15)]+1*[Sof(H15A)+Sof(C18B)+Sof(H18B)+Sof(H18C)]=
 1 with esd of 0.0001
 1*[Sof(C17A)+Sof(H17A)]+1*[Sof(C17B)+Sof(H17B)]=1 with esd of 0.01
 1*[Sof(C18A)+Sof(H18A)+Sof(H15)]+1*[Sof(H15A)+Sof(C18B)+Sof(H18B)+Sof(H18C)]=
 1 with esd of 0.01
 1*[Sof(C18A)+Sof(H18A)+Sof(H15)]+1*[Sof(H15A)+Sof(C18B)+Sof(H18B)+Sof(H18C)]=
 1 with esd of 0.01
 Sof(C17B)=Sof(H17B)=FVAR(1)
 Sof(C17A)=Sof(H17A)=FVAR(2)
 Sof(C18A)=Sof(H18A)=Sof(H15)=FVAR(3)
 Sof(H15A)=Sof(C18B)=Sof(H18B)=Sof(H18C)=FVAR(4)
6.a Secondary CH2 refined with riding coordinates:
 C18B(H18B,H18C), N1(H1A,H1B), C1(H1C,H1D), C2(H2A,H2B), C3(H3A,H3B), C4(H4A,
 H4B)
6.b Aromatic/amide H refined with riding coordinates:
 C16(H16), C17A(H17A), C18A(H18A), C15(H15), C15(H15A), C14(H14), C13(H13),
 C17B(H17B), N3(H3), C6(H6), C7(H7), C8(H8), C9(H9)
6.c Fitted hexagon refined as free rotating group:
 C17A(C18A,C15,C14,C13,C12)
6.d Idealised Me refined as rotating group:
 C10(H10A,H10B,H10C), C11(H11A,H11B,H11C)
;
_olex2_submission_special_instructions 'No special instructions were received'

loop_
_space_group_symop_operation_xyz
'x, y, z'
'-x+1/2, -y, z+1/2'
'-x, y+1/2, -z+1/2'
'x+1/2, -y+1/2, -z'

loop_
_atom_site_label
_atom_site_type_symbol
_atom_site_fract_x
_atom_site_fract_y
_atom_site_fract_z
_atom_site_U_iso_or_equiv
_atom_site_adp_type
_atom_site_occupancy
_atom_site_site_symmetry_order
_atom_site_calc_flag
_atom_site_refinement_flags_posn
_atom_site_refinement_flags_adp
_atom_site_refinement_flags_occupancy
_atom_site_disorder_assembly
_atom_site_disorder_group
Sb1 Sb -0.12107(8) -0.61003(4) -0.84477(4) 0.0332(2) Uani 1 1 d . . . . .
Br1 Br -0.12775(12) -0.77517(7) -0.91148(6) 0.0351(3) Uani 1 1 d . . . . .
Br2 Br 0.08216(12) -0.66230(8) -0.75247(7) 0.0424(3) Uani 1 1 d . . . . .
Br3 Br 0.08857(13) -0.57801(8) -0.95954(7) 0.0404(3) Uani 1 1 d . . . . .
Br4 Br -0.11325(14) -0.45633(8) -0.78843(8) 0.0470(3) Uani 1 1 d . . . . .
Br5 Br -0.34576(13) -0.57266(9) -0.94170(7) 0.0439(3) Uani 1 1 d . . . . .
Br6 Br -0.29772(13) -0.65694(8) -0.73764(8) 0.0421(3) Uani 1 1 d . . . . .
S1 S -0.0908(5) -1.1070(3) -0.9369(3) 0.0659(9) Uani 1 1 d . U . . .
O1 O 0.0847(12) -1.1379(7) -0.9467(6) 0.0682(11) Uani 1 1 d . U . . .
C10 C -0.0807(19) -1.0042(11) -0.9019(10) 0.0725(10) Uani 1 1 d . U . . .
H10A H -0.028372 -0.970352 -0.937032 0.109 Uiso 1 1 calc R U . . .
H10B H -0.036404 -1.004410 -0.852459 0.109 Uiso 1 1 calc R U . . .
H10C H -0.171688 -0.981414 -0.896869 0.109 Uiso 1 1 calc R U . . .
C11 C -0.135(2) -1.0884(11) -1.0310(10) 0.0725(10) Uani 1 1 d . U . . .
H11A H -0.224314 -1.062919 -1.032945 0.109 Uiso 1 1 calc R U . . .
H11B H -0.136302 -1.140498 -1.058746 0.109 Uiso 1 1 calc R U . . .
H11C H -0.068564 -1.051282 -1.053865 0.109 Uiso 1 1 calc R U . . .
C16 C 0.0144(18) -1.3503(12) -0.9858(11) 0.0725(10) Uani 1 1 d . . . A 2
H16 H 0.019416 -1.398465 -0.955530 0.087 Uiso 1 1 calc R U . A 2
C17A C 0.0609(17) -1.2870(9) -0.9945(6) 0.0725(10) Uani 0.45(3) 1 d G U P A -2
H17A H 0.033099 -1.304244 -0.945703 0.087 Uiso 0.45(3) 1 calc R U P A -2
C18A C 0.0598(16) -1.3424(6) -1.0542(8) 0.0725(10) Uani 0.778(4) 1 d G . P A -2
H18A H 0.031230 -1.397537 -1.046233 0.087 Uiso 0.778(4) 1 calc R U P A -2
C15 C 0.1004(13) -1.3172(6) -1.1256(6) 0.0725(10) Uani 1 1 d G U . . .
H15 H 0.099618 -1.355048 -1.166391 0.087 Uiso 0.778(4) 1 calc R U P A -2
H15A H 0.142902 -1.351103 -1.162151 0.087 Uiso 0.222(4) 1 calc R U P A 2
C14 C 0.1421(13) -1.2365(7) -1.1372(5) 0.0725(10) Uani 1 1 d G . . . .
H14 H 0.169875 -1.219270 -1.186020 0.087 Uiso 1 1 calc R U . . .
C13 C 0.1432(13) -1.1811(5) -1.0775(7) 0.0725(10) Uani 1 1 d G U . . .
H13 H 0.171744 -1.125978 -1.085492 0.087 Uiso 1 1 calc R U . . .
C12 C 0.1026(15) -1.2063(7) -1.0061(6) 0.0725(10) Uani 1 1 d G U . . .
C17B C 0.030(3) -1.294(2) -0.940(2) 0.0725(10) Uani 0.56(3) 1 d . . P A 2
H17B H 0.011917 -1.293188 -0.887181 0.087 Uiso 0.56(3) 1 calc R U P A 2
C18B C -0.008(9) -1.384(5) -1.065(5) 0.0725(10) Uani 0.222(4) 1 d . . P A 2
H18B H -0.104432 -1.379344 -1.079340 0.087 Uiso 0.222(4) 1 calc R U P A 2
H18C H 0.019477 -1.442309 -1.067998 0.087 Uiso 0.222(4) 1 calc R U P A 2
N1 N -0.7606(10) -0.7592(7) -0.9173(6) 0.040(2) Uani 1 1 d . . . . .
H1A H -0.832030 -0.724156 -0.915249 0.048 Uiso 1 1 calc R U . . .
H1B H -0.746306 -0.772914 -0.966392 0.048 Uiso 1 1 calc R U . . .
N2 N -0.5518(10) -0.8490(6) -0.8429(6) 0.036(2) Uani 1 1 d . . . . .
N3 N -0.3322(10) -0.8650(7) -0.7916(6) 0.043(3) Uani 1 1 d . . . . .
H3 H -0.307432 -0.822135 -0.818619 0.052 Uiso 1 1 calc DR U . . .
C1 C -0.7911(12) -0.8353(8) -0.8724(7) 0.039(3) Uani 1 1 d . . . . .
H1C H -0.870077 -0.863810 -0.894261 0.047 Uiso 1 1 calc R U . . .
H1D H -0.813145 -0.819952 -0.819746 0.047 Uiso 1 1 calc R U . . .
C2 C -0.6714(12) -0.8916(8) -0.8732(8) 0.040(3) Uani 1 1 d . . . . .
H2A H -0.690791 -0.940890 -0.842252 0.048 Uiso 1 1 calc R U . . .
H2B H -0.653344 -0.909809 -0.925465 0.048 Uiso 1 1 calc R U . . .
C3 C -0.5210(12) -0.7740(7) -0.8855(7) 0.036(3) Uani 1 1 d . . . . .
H3A H -0.498411 -0.788824 -0.938152 0.043 Uiso 1 1 calc DR U . . .
H3B H -0.441408 -0.746736 -0.862961 0.043 Uiso 1 1 calc DR U . . .
C4 C -0.6350(13) -0.7168(7) -0.8854(7) 0.037(3) Uani 1 1 d . . . . .
H4A H -0.653044 -0.698019 -0.833191 0.044 Uiso 1 1 calc R U . . .
H4B H -0.612809 -0.667934 -0.916337 0.044 Uiso 1 1 calc R U . . .
C5 C -0.4629(12) -0.8894(8) -0.7994(7) 0.036(3) Uani 1 1 d . . . . .
C6 C -0.4960(14) -0.9603(9) -0.7531(9) 0.050(3) Uani 1 1 d . . . . .
H6 H -0.584958 -0.981983 -0.753194 0.060 Uiso 1 1 calc R U . . .
C7 C -0.4015(14) -0.9944(9) -0.7109(8) 0.050(3) Uani 1 1 d . . . . .
H7 H -0.424003 -1.041535 -0.681767 0.060 Uiso 1 1 calc R U . . .
C8 C -0.2684(15) -0.9637(9) -0.7072(7) 0.047(3) Uani 1 1 d . . . . .
H8 H -0.202061 -0.988986 -0.676250 0.056 Uiso 1 1 calc R U . . .
C9 C -0.2398(13) -0.8976(9) -0.7490(8) 0.047(3) Uani 1 1 d . . . . .
H9 H -0.151934 -0.874366 -0.747690 0.056 Uiso 1 1 calc R U . . .

loop_
_atom_site_aniso_label
_atom_site_aniso_U_11
_atom_site_aniso_U_22
_atom_site_aniso_U_33
_atom_site_aniso_U_23
_atom_site_aniso_U_13
_atom_site_aniso_U_12
Sb1 0.0297(4) 0.0342(4) 0.0357(4) -0.0046(3) 0.0003(3) 0.0006(3)
Br1 0.0328(6) 0.0354(5) 0.0370(6) 0.0001(5) 0.0010(5) -0.0001(5)
Br2 0.0389(6) 0.0503(7) 0.0381(7) -0.0056(6) -0.0027(5) 0.0070(5)
Br3 0.0391(7) 0.0411(6) 0.0411(7) -0.0014(5) 0.0005(5) -0.0047(5)
Br4 0.0405(7) 0.0412(6) 0.0593(8) -0.0149(6) 0.0002(6) -0.0003(6)
Br5 0.0411(7) 0.0469(7) 0.0437(7) 0.0022(6) -0.0034(6) 0.0063(5)
Br6 0.0380(6) 0.0476(7) 0.0407(7) -0.0040(6) 0.0059(5) -0.0010(5)
S1 0.067(2) 0.0622(19) 0.068(2) 0.0113(16) -0.0052(19) -0.0018(17)
O1 0.068(2) 0.065(2) 0.071(2) 0.012(2) -0.005(2) -0.0011(19)
C10 0.075(2) 0.068(2) 0.074(2) 0.0048(19) -0.011(2) 0.0031(19)
C11 0.075(2) 0.068(2) 0.074(2) 0.0048(19) -0.011(2) 0.0031(19)
C16 0.075(2) 0.068(2) 0.074(2) 0.0048(19) -0.011(2) 0.0031(19)
C17A 0.075(2) 0.068(2) 0.074(2) 0.0048(19) -0.011(2) 0.0031(19)
C18A 0.075(2) 0.068(2) 0.074(2) 0.0048(19) -0.011(2) 0.0031(19)
C15 0.075(2) 0.068(2) 0.074(2) 0.0048(19) -0.011(2) 0.0031(19)
C14 0.075(2) 0.068(2) 0.074(2) 0.0048(19) -0.011(2) 0.0031(19)
C13 0.075(2) 0.068(2) 0.074(2) 0.0048(19) -0.011(2) 0.0031(19)
C12 0.075(2) 0.068(2) 0.074(2) 0.0048(19) -0.011(2) 0.0031(19)
C17B 0.075(2) 0.068(2) 0.074(2) 0.0048(19) -0.011(2) 0.0031(19)
C18B 0.075(2) 0.068(2) 0.074(2) 0.0048(19) -0.011(2) 0.0031(19)
N1 0.033(5) 0.051(6) 0.037(6) -0.005(5) 0.000(5) 0.010(5)
N2 0.029(5) 0.039(5) 0.041(6) 0.011(5) -0.003(4) -0.004(4)
N3 0.034(6) 0.046(6) 0.050(6) 0.013(5) 0.000(5) -0.006(5)
C1 0.030(6) 0.048(7) 0.040(7) -0.005(6) 0.001(5) 0.003(6)
C2 0.036(6) 0.038(7) 0.044(7) 0.006(6) -0.008(5) -0.002(5)
C3 0.035(6) 0.029(6) 0.044(7) 0.000(5) 0.001(5) -0.008(5)
C4 0.040(7) 0.035(6) 0.035(6) 0.006(5) 0.004(6) 0.001(6)
C5 0.032(6) 0.037(6) 0.039(7) 0.002(6) 0.004(5) 0.005(5)
C6 0.038(7) 0.045(7) 0.066(9) 0.021(7) 0.013(7) 0.002(6)
C7 0.044(8) 0.052(8) 0.054(8) 0.020(6) 0.007(7) 0.001(7)
C8 0.053(8) 0.055(9) 0.033(7) 0.002(6) -0.006(6) 0.008(7)
C9 0.035(6) 0.064(9) 0.041(7) 0.007(7) -0.002(6) 0.004(6)

loop_
_atom_type_symbol
_atom_type_description
_atom_type_scat_dispersion_real
_atom_type_scat_dispersion_imag
_atom_type_scat_source
C C 0.0033 0.0016 'International Tables Vol C Tables 4.2.6.8 and 6.1.1.4'
H H 0.0000 0.0000 'International Tables Vol C Tables 4.2.6.8 and 6.1.1.4'
Br Br -0.2901 2.4595 'International Tables Vol C Tables 4.2.6.8 and 6.1.1.4'
N N 0.0061 0.0033 'International Tables Vol C Tables 4.2.6.8 and 6.1.1.4'
O O 0.0106 0.0060 'International Tables Vol C Tables 4.2.6.8 and 6.1.1.4'
S S 0.1246 0.1234 'International Tables Vol C Tables 4.2.6.8 and 6.1.1.4'
Sb Sb -0.5866 1.5461 'International Tables Vol C Tables 4.2.6.8 and 6.1.1.4'

loop_
_geom_angle_atom_site_label_1
_geom_angle_atom_site_label_2
_geom_angle_atom_site_label_3
_geom_angle
_geom_angle_site_symmetry_1
_geom_angle_site_symmetry_3
_geom_angle_publ_flag
Br1 Sb1 Br3 84.23(4) . . ?
Br2 Sb1 Br1 88.50(4) . . ?
Br2 Sb1 Br3 87.01(4) . . ?
Br2 Sb1 Br5 173.91(5) . . ?
Br4 Sb1 Br1 177.98(5) . . ?
Br4 Sb1 Br2 92.57(5) . . ?
Br4 Sb1 Br3 94.12(4) . . ?
Br4 Sb1 Br5 92.76(5) . . ?
Br4 Sb1 Br6 91.12(5) . . ?
Br5 Sb1 Br1 86.26(4) . . ?
Br5 Sb1 Br3 95.55(4) . . ?
Br6 Sb1 Br1 90.62(4) . . ?
Br6 Sb1 Br2 88.27(4) . . ?
Br6 Sb1 Br3 173.10(5) . . ?
Br6 Sb1 Br5 88.67(5) . . ?
C10 S1 O1 103.8(8) . . ?
C11 S1 O1 101.3(8) . . ?
C11 S1 C10 100.6(8) . . ?
C12 O1 S1 112.0(9) . . ?
S1 C10 H10A 109.5 . . ?
S1 C10 H10B 109.5 . . ?
S1 C10 H10C 109.5 . . ?
H10A C10 H10B 109.5 . . ?
H10A C10 H10C 109.5 . . ?
H10B C10 H10C 109.5 . . ?
S1 C11 H11A 109.5 . . ?
S1 C11 H11B 109.5 . . ?
S1 C11 H11C 109.5 . . ?
H11A C11 H11B 109.5 . . ?
H11A C11 H11C 109.5 . . ?
H11B C11 H11C 109.5 . . ?
C17A C16 H16 143.2 . . ?
C17A C16 C18A 69.1(11) . . ?
C17A C16 C17B 51.0(19) . . ?
C17A C16 C18B 105(4) . . ?
C18A C16 H16 126.1 . . ?
C18A C16 C18B 39(3) . . ?
C17B C16 H16 103.3 . . ?
C17B C16 C18A 120(2) . . ?
C17B C16 C18B 153(4) . . ?
C18B C16 H16 103.3 . . ?
C16 C17A H17A 59.5 . . ?
C16 C17A C18A 61.0(13) . . ?
C16 C17A C12 173.4(16) . . ?
C18A C17A H17A 120.0 . . ?
C18A C17A C12 120.0 . . ?
C12 C17A H17A 120.0 . . ?
C17B C17A C16 69(2) . . ?
C17B C17A H17A 10.6 . . ?
C17B C17A C18A 130(2) . . ?
C17B C17A C12 110(2) . . ?
C16 C18A C17A 49.9(11) . . ?
C16 C18A H18A 70.4 . . ?
C16 C18A C15 168.2(12) . . ?
C17A C18A H18A 120.0 . . ?
C17A C18A C15 120.0 . . ?
C15 C18A H18A 120.0 . . ?
C18B C18A C16 82(5) . . ?
C18B C18A C17A 127(5) . . ?
C18B C18A H18A 33.6 . . ?
C18B C18A C15 103(5) . . ?
C18A C15 H15 120.0 . . ?
C18A C15 H15A 125.4 . . ?
C18A C15 C18B 30(3) . . ?
H15 C15 H15A 26.8 . . ?
C14 C15 C18A 120.0 . . ?
C14 C15 H15 120.0 . . ?
C14 C15 H15A 108.3 . . ?
C14 C15 C18B 143(3) . . ?
C18B C15 H15 93.4 . . ?
C18B C15 H15A 108.3 . . ?
C15 C14 H14 120.0 . . ?
C15 C14 C13 120.0 . . ?
C13 C14 H14 120.0 . . ?
C14 C13 H13 120.0 . . ?
C12 C13 C14 120.0 . . ?
C12 C13 H13 120.0 . . ?
O1 C12 C17B 94.1(12) . . ?
C17A C12 O1 122.9(9) . . ?
C17A C12 C17B 29.0(12) . . ?
C13 C12 O1 116.3(9) . . ?
C13 C12 C17A 120.0 . . ?
C13 C12 C17B 149.0(12) . . ?
C16 C17B C12 101(2) . . ?
C16 C17B H17B 129.6 . . ?
C17A C17B C16 60(2) . . ?
C17A C17B C12 41.2(15) . . ?
C17A C17B H17B 169.9 . . ?
C12 C17B H17B 129.6 . . ?
C16 C18B C15 104(5) . . ?
C16 C18B H18B 111.0 . . ?
C16 C18B H18C 111.0 . . ?
C18A C18B C16 58(4) . . ?
C18A C18B C15 46(4) . . ?
C18A C18B H18B 131.8 . . ?
C18A C18B H18C 118.7 . . ?
C15 C18B H18B 111.0 . . ?
C15 C18B H18C 111.0 . . ?
H18B C18B H18C 109.0 . . ?
H1A N1 H1B 108.2 . . ?
C1 N1 H1A 109.7 . . ?
C1 N1 H1B 109.7 . . ?
C1 N1 C4 109.8(9) . . ?
C4 N1 H1A 109.7 . . ?
C4 N1 H1B 109.7 . . ?
C3 N2 C2 111.7(9) . . ?
C5 N2 C2 120.6(10) . . ?
C5 N2 C3 124.4(10) . . ?
C5 N3 H3 116.2 . . ?
C5 N3 C9 127.7(12) . . ?
C9 N3 H3 116.2 . . ?
N1 C1 H1C 109.7 . . ?
N1 C1 H1D 109.7 . . ?
N1 C1 C2 109.7(10) . . ?
H1C C1 H1D 108.2 . . ?
C2 C1 H1C 109.7 . . ?
C2 C1 H1D 109.7 . . ?
N2 C2 C1 110.4(10) . . ?
N2 C2 H2A 109.6 . . ?
N2 C2 H2B 109.6 . . ?
C1 C2 H2A 109.6 . . ?
C1 C2 H2B 109.6 . . ?
H2A C2 H2B 108.1 . . ?
N2 C3 H3A 109.3 . . ?
N2 C3 H3B 109.3 . . ?
N2 C3 C4 111.5(10) . . ?
H3A C3 H3B 108.0 . . ?
C4 C3 H3A 109.3 . . ?
C4 C3 H3B 109.3 . . ?
N1 C4 C3 110.0(9) . . ?
N1 C4 H4A 109.7 . . ?
N1 C4 H4B 109.7 . . ?
C3 C4 H4A 109.7 . . ?
C3 C4 H4B 109.7 . . ?
H4A C4 H4B 108.2 . . ?
N2 C5 C6 124.3(11) . . ?
N3 C5 N2 122.7(11) . . ?
N3 C5 C6 112.9(11) . . ?
C5 C6 H6 120.3 . . ?
C7 C6 C5 119.5(13) . . ?
C7 C6 H6 120.3 . . ?
C6 C7 H7 118.6 . . ?
C6 C7 C8 122.8(13) . . ?
C8 C7 H7 118.6 . . ?
C7 C8 H8 121.4 . . ?
C9 C8 C7 117.2(13) . . ?
C9 C8 H8 121.4 . . ?
N3 C9 H9 120.0 . . ?
C8 C9 N3 120.0(13) . . ?
C8 C9 H9 120.0 . . ?

loop_
_geom_bond_atom_site_label_1
_geom_bond_atom_site_label_2
_geom_bond_distance
_geom_bond_site_symmetry_2
_geom_bond_publ_flag
Sb1 Br1 2.9334(13) . ?
Sb1 Br2 2.7321(15) . ?
Sb1 Br3 2.9560(15) . ?
Sb1 Br4 2.6912(14) . ?
Sb1 Br5 2.8796(15) . ?
Sb1 Br6 2.6945(15) . ?
S1 O1 1.821(13) . ?
S1 C10 1.785(18) . ?
S1 C11 1.750(18) . ?
O1 C12 1.542(14) . ?
C10 H10A 0.9800 . ?
C10 H10B 0.9800 . ?
C10 H10C 0.9800 . ?
C11 H11A 0.9800 . ?
C11 H11B 0.9800 . ?
C11 H11C 0.9800 . ?
C16 H16 0.9500 . ?
C16 C17A 1.14(2) . ?
C16 C18A 1.30(2) . ?
C16 C17B 1.23(4) . ?
C16 C18B 1.52(9) . ?
C17A H17A 0.9500 . ?
C17A C18A 1.3900 . ?
C17A C12 1.3900 . ?
C17A C17B 1.02(4) . ?
C18A H18A 0.9500 . ?
C18A C15 1.3900 . ?
C18A C18B 0.97(9) . ?
C15 H15 0.9500 . ?
C15 H15A 0.9500 . ?
C15 C14 1.3900 . ?
C15 C18B 1.87(9) . ?
C14 H14 0.9500 . ?
C14 C13 1.3900 . ?
C13 H13 0.9500 . ?
C13 C12 1.3900 . ?
C12 C17B 1.99(4) . ?
C17B H17B 0.9500 . ?
C18B H18B 0.9900 . ?
C18B H18C 0.9900 . ?
N1 H1A 0.9100 . ?
N1 H1B 0.9100 . ?
N1 C1 1.501(17) . ?
N1 C4 1.532(16) . ?
N2 C2 1.475(15) . ?
N2 C3 1.465(15) . ?
N2 C5 1.343(15) . ?
N3 H3 0.8800 . ?
N3 C5 1.362(16) . ?
N3 C9 1.300(16) . ?
C1 H1C 0.9900 . ?
C1 H1D 0.9900 . ?
C1 C2 1.499(17) . ?
C2 H2A 0.9900 . ?
C2 H2B 0.9900 . ?
C3 H3A 0.9900 . ?
C3 H3B 0.9900 . ?
C3 C4 1.464(16) . ?
C4 H4A 0.9900 . ?
C4 H4B 0.9900 . ?
C5 C6 1.453(18) . ?
C6 H6 0.9500 . ?
C6 C7 1.32(2) . ?
C7 H7 0.9500 . ?
C7 C8 1.41(2) . ?
C8 H8 0.9500 . ?
C8 C9 1.34(2) . ?
C9 H9 0.9500 . ?

loop_
_geom_torsion_atom_site_label_1
_geom_torsion_atom_site_label_2
_geom_torsion_atom_site_label_3
_geom_torsion_atom_site_label_4
_geom_torsion
_geom_torsion_site_symmetry_1
_geom_torsion_site_symmetry_2
_geom_torsion_site_symmetry_3
_geom_torsion_site_symmetry_4
_geom_torsion_publ_flag
S1 O1 C12 C17A -71.9(10) . . . . ?
S1 O1 C12 C13 98.0(10) . . . . ?
S1 O1 C12 C17B -75.5(12) . . . . ?
C10 S1 O1 C12 -155.1(9) . . . . ?
C11 S1 O1 C12 -51.1(10) . . . . ?
C16 C17A C18A C15 172.5(18) . . . . ?
C16 C17A C18A C18B 32(6) . . . . ?
C16 C17A C17B C12 -173.0(17) . . . . ?
C16 C18A C15 C14 29(7) . . . . ?
C16 C18A C15 C18B -119(9) . . . . ?
C16 C18A C18B C15 169.6(16) . . . . ?
C17A C16 C18A C15 -34(7) . . . . ?
C17A C16 C18A C18B -154(5) . . . . ?
C17A C16 C17B C12 4.7(11) . . . . ?
C17A C16 C18B C18A 25(5) . . . . ?
C17A C16 C18B C15 17(5) . . . . ?
C17A C18A C15 C14 0.0 . . . . ?
C17A C18A C15 C18B -148(6) . . . . ?
C17A C18A C18B C16 -24(4) . . . . ?
C17A C18A C18B C15 145(5) . . . . ?
C18A C16 C17A C17B -177(2) . . . . ?
C18A C16 C17B C17A 3(2) . . . . ?
C18A C16 C17B C12 8(3) . . . . ?
C18A C16 C18B C15 -7.7(13) . . . . ?
C18A C17A C12 O1 169.6(12) . . . . ?
C18A C17A C12 C13 0.0 . . . . ?
C18A C17A C12 C17B 177(3) . . . . ?
C18A C17A C17B C16 -4(3) . . . . ?
C18A C17A C17B C12 -177(3) . . . . ?
C18A C15 C14 C13 0.0 . . . . ?
C18A C15 C18B C16 9.1(16) . . . . ?
C15 C18A C18B C16 -169.6(16) . . . . ?
C15 C14 C13 C12 0.0 . . . . ?
C14 C15 C18B C16 -41(7) . . . . ?
C14 C15 C18B C18A -50(8) . . . . ?
C14 C13 C12 O1 -170.3(12) . . . . ?
C14 C13 C12 C17A 0.0 . . . . ?
C14 C13 C12 C17B -3(2) . . . . ?
C12 C17A C18A C16 -172.5(18) . . . . ?
C12 C17A C18A C15 0.0 . . . . ?
C12 C17A C18A C18B -140(6) . . . . ?
C12 C17A C17B C16 173.0(17) . . . . ?
C17B C16 C17A C18A 177(2) . . . . ?
C17B C16 C18A C17A -3(2) . . . . ?
C17B C16 C18A C15 -36(8) . . . . ?
C17B C16 C18A C18B -157(6) . . . . ?
C17B C16 C18B C18A 48(11) . . . . ?
C17B C16 C18B C15 41(11) . . . . ?
C17B C17A C18A C16 4(3) . . . . ?
C17B C17A C18A C15 176(3) . . . . ?
C17B C17A C18A C18B 36(7) . . . . ?
C17B C17A C12 O1 -7(2) . . . . ?
C17B C17A C12 C13 -177(3) . . . . ?
C18B C16 C17A C18A -16(3) . . . . ?
C18B C16 C17A C17B 167(4) . . . . ?
C18B C16 C18A C17A 154(5) . . . . ?
C18B C16 C18A C15 121(9) . . . . ?
C18B C16 C17B C17A -30(9) . . . . ?
C18B C16 C17B C12 -25(9) . . . . ?
C18B C18A C15 C14 148(6) . . . . ?
C18B C15 C14 C13 27(4) . . . . ?
N1 C1 C2 N2 57.6(14) . . . . ?
N2 C3 C4 N1 -56.8(13) . . . . ?
N2 C5 C6 C7 -178.4(14) . . . . ?
N3 C5 C6 C7 -1(2) . . . . ?
C1 N1 C4 C3 57.0(12) . . . . ?
C2 N2 C3 C4 57.9(14) . . . . ?
C2 N2 C5 N3 156.5(12) . . . . ?
C2 N2 C5 C6 -26.7(19) . . . . ?
C3 N2 C2 C1 -57.6(14) . . . . ?
C3 N2 C5 N3 -1.4(19) . . . . ?
C3 N2 C5 C6 175.5(13) . . . . ?
C4 N1 C1 C2 -57.2(12) . . . . ?
C5 N2 C2 C1 141.9(11) . . . . ?
C5 N2 C3 C4 -142.5(12) . . . . ?
C5 N3 C9 C8 1(2) . . . . ?
C5 C6 C7 C8 1(2) . . . . ?
C6 C7 C8 C9 0(2) . . . . ?
C7 C8 C9 N3 -1(2) . . . . ?
C9 N3 C5 N2 177.2(13) . . . . ?
C9 N3 C5 C6 0(2) . . . . ?
